data_7150288
loop_
_publ_author_name
'Ford, Susan'
'Hofmann, Marco'
'Morley, Christopher P.'
'Roberts, John L.'
'Di Vaira, Massimo'

_publ_section_title
;
 Tetramethylcyclopentadienylselenium derivatives.
;
_journal_issue 21
_journal_name_full 'Organic &amp; biomolecular chemistry'
_journal_page_first 3990
_journal_page_last 3995
_journal_paper_doi 10.1039/b510981g
_journal_volume 3
_journal_year 2005
_chemical_formula_moiety 'C18 H26 Se'
_chemical_formula_sum 'C18 H26 Se'
_chemical_formula_weight 321.35
_chemical_name_common bis(1,2,3,4-tetramethylcyclopentadienyl)selenium
_chemical_name_systematic
;
bis(1,2,3,4-tetramethylcyclopentadienyl)selenium
;
_space_group_IT_number 33
_symmetry_cell_setting orthorhombic
_symmetry_space_group_name_Hall 'P 2c -2n'
_symmetry_space_group_name_H-M 'P n a 21'
_atom_sites_solution_hydrogens 'geometric and DFmap'
_atom_sites_solution_primary direct
_atom_sites_solution_secondary difmap
_audit_creation_method SHELXL-97
_cell_angle_alpha 90.00
_cell_angle_beta 90.00
_cell_angle_gamma 90.00
_cell_formula_units_Z 4
_cell_length_a 8.418(3)
_cell_length_b 13.169(9)
_cell_length_c 15.523(13)
_cell_measurement_reflns_used 4000
_cell_measurement_temperature 293(2)
_cell_measurement_theta_max 50.0
_cell_measurement_theta_min 5.0
_cell_volume 1721(2)
_computing_cell_refinement 'Bruker software'
_computing_data_collection 'Bruker software'
_computing_data_reduction 'Bruker software'
_computing_molecular_graphics 'ORTEP-3 (Farrugia, 1997)'
_computing_structure_refinement 'SHELXL-97 (Sheldrick, 1997)'
_computing_structure_solution 'SIR97 (Giacovazzo et al., 1999)'
_diffrn_ambient_temperature 293(2)
_diffrn_measured_fraction_theta_full 0.979
_diffrn_measured_fraction_theta_max 0.979
_diffrn_measurement_device_type 'Siemens-Bruker diffractometer'
_diffrn_measurement_method '\w scans'
_diffrn_radiation_monochromator 'Goebel mirrors'
_diffrn_radiation_source 'rotating anode'
_diffrn_radiation_type CuK\a
_diffrn_radiation_wavelength 1.54180
_diffrn_reflns_av_R_equivalents 0.0400
_diffrn_reflns_av_sigmaI/netI 0.0244
_diffrn_reflns_limit_h_max 8
_diffrn_reflns_limit_h_min -8
_diffrn_reflns_limit_k_max 13
_diffrn_reflns_limit_k_min -13
_diffrn_reflns_limit_l_max 16
_diffrn_reflns_limit_l_min -10
_diffrn_reflns_number 7697
_diffrn_reflns_theta_full 56.32
_diffrn_reflns_theta_max 56.32
_diffrn_reflns_theta_min 4.40
_diffrn_standards_decay_% 0
_diffrn_standards_number 0
_exptl_absorpt_coefficient_mu 2.821
_exptl_absorpt_correction_type none
_exptl_crystal_colour orange
_exptl_crystal_density_diffrn 1.240
_exptl_crystal_density_method 'not measured'
_exptl_crystal_description 'irregular prism'
_exptl_crystal_F_000 672
_exptl_crystal_size_max 0.80
_exptl_crystal_size_mid 0.60
_exptl_crystal_size_min 0.50
_refine_diff_density_max 0.222
_refine_diff_density_min -0.328
_refine_diff_density_rms 0.050
_refine_ls_abs_structure_details 'Flack H D (1983), Acta Cryst. A39, 876-881'
_refine_ls_abs_structure_Flack 0.01(6)
_refine_ls_extinction_coef 0.0045(4)
_refine_ls_extinction_expression Fc^*^=kFc[1+0.001xFc^2^\l^3^/sin(2\q)]^-1/4^
_refine_ls_extinction_method SHELXL
_refine_ls_goodness_of_fit_ref 1.064
_refine_ls_hydrogen_treatment mixed
_refine_ls_matrix_type full
_refine_ls_number_parameters 192
_refine_ls_number_reflns 1735
_refine_ls_number_restraints 18
_refine_ls_restrained_S_all 1.064
_refine_ls_R_factor_all 0.0302
_refine_ls_R_factor_gt 0.0295
_refine_ls_shift/su_max 0.000
_refine_ls_shift/su_mean 0.000
_refine_ls_structure_factor_coef Fsqd
_refine_ls_weighting_details 'calc w=1/[\s^2^(Fo^2^)+(0.0450P)^2^+0.6064P] where P=(Fo^2^+2Fc^2^)/3'
_refine_ls_weighting_scheme calc
_refine_ls_wR_factor_gt 0.0741
_refine_ls_wR_factor_ref 0.0748
_reflns_number_gt 1689
_reflns_number_total 1735
_reflns_threshold_expression I>2sigma(I)
_cod_data_source_file b510981g.txt
_cod_data_source_block btmecpse
_cod_original_sg_symbol_H-M Pna21
_cod_database_code 7150288

loop_
_symmetry_equiv_pos_as_xyz
'x, y, z'
'-x, -y, z+1/2'
'x+1/2, -y+1/2, z'
'-x+1/2, y+1/2, z+1/2'

loop_
_atom_site_label
_atom_site_type_symbol
_atom_site_fract_x
_atom_site_fract_y
_atom_site_fract_z
_atom_site_U_iso_or_equiv
_atom_site_adp_type
_atom_site_occupancy
_atom_site_symmetry_multiplicity
_atom_site_calc_flag
_atom_site_refinement_flags
_atom_site_disorder_assembly
_atom_site_disorder_group
Se Se 0.38443(3) -0.11871(2) 0.2098 0.0641(2) Uani 1 1 d . . .
C1 C 0.3287(3) 0.02686(18) 0.2124(4) 0.0459(7) Uani 1 1 d D . .
H1 H 0.215(4) 0.0291(19) 0.220(3) 0.045(9) Uiso 1 1 d . . .
C2 C 0.3988(8) 0.0804(6) 0.1367(4) 0.059(2) Uani 1 1 d D . .
C3 C 0.4908(9) 0.1579(5) 0.1611(5) 0.066(2) Uani 1 1 d D . .
C4 C 0.4905(9) 0.1548(4) 0.2560(5) 0.067(2) Uani 1 1 d D . .
C5 C 0.3937(7) 0.0837(7) 0.2884(4) 0.055(2) Uani 1 1 d D . .
C6 C 0.3562(13) 0.0577(9) 0.0452(5) 0.091(3) Uani 1 1 d D . .
H6A H 0.2495 0.0799 0.0342 0.137 Uiso 1 1 calc R . .
H6B H 0.3638 -0.0141 0.0353 0.137 Uiso 1 1 calc R . .
H6C H 0.4279 0.0927 0.0074 0.137 Uiso 1 1 calc R . .
C7 C 0.5799(12) 0.2338(8) 0.1066(8) 0.119(4) Uani 1 1 d D . .
H7A H 0.6913 0.2184 0.1078 0.178 Uiso 1 1 calc R . .
H7B H 0.5629 0.3009 0.1289 0.178 Uiso 1 1 calc R . .
H7C H 0.5421 0.2304 0.0483 0.178 Uiso 1 1 calc R . .
C8 C 0.5822(14) 0.2312(7) 0.3092(8) 0.114(4) Uani 1 1 d D . .
H8A H 0.5252 0.2943 0.3107 0.171 Uiso 1 1 calc R . .
H8B H 0.6849 0.2419 0.2838 0.171 Uiso 1 1 calc R . .
H8C H 0.5948 0.2058 0.3667 0.171 Uiso 1 1 calc R . .
C9 C 0.3490(14) 0.0553(9) 0.3785(4) 0.093(3) Uani 1 1 d D . .
H9A H 0.4094 -0.0029 0.3962 0.140 Uiso 1 1 calc R . .
H9B H 0.2378 0.0396 0.3808 0.140 Uiso 1 1 calc R . .
H9C H 0.3713 0.1111 0.4164 0.140 Uiso 1 1 calc R . .
C10 C 0.1682(3) -0.1789(2) 0.2121(5) 0.0532(8) Uani 1 1 d D . .
H10 H 0.185(4) -0.248(2) 0.196(3) 0.050(9) Uiso 1 1 d . . .
C11 C 0.0740(9) -0.1427(6) 0.2875(4) 0.0559(19) Uani 1 1 d D . .
C12 C -0.0489(7) -0.0901(6) 0.2562(4) 0.0586(18) Uani 1 1 d D . .
C13 C -0.0467(8) -0.0878(6) 0.1617(4) 0.063(2) Uani 1 1 d D . .
C14 C 0.0739(9) -0.1463(5) 0.1360(4) 0.059(2) Uani 1 1 d D . .
C15 C 0.1059(11) -0.1732(11) 0.3788(5) 0.091(3) Uani 1 1 d D . .
H15A H 0.2130 -0.1555 0.3938 0.136 Uiso 1 1 calc R . .
H15B H 0.0917 -0.2452 0.3848 0.136 Uiso 1 1 calc R . .
H15C H 0.0335 -0.1385 0.4164 0.136 Uiso 1 1 calc R . .
C16 C -0.1609(12) -0.0362(10) 0.3162(7) 0.127(4) Uani 1 1 d D . .
H16A H -0.2676 -0.0582 0.3051 0.190 Uiso 1 1 calc R . .
H16B H -0.1534 0.0358 0.3070 0.190 Uiso 1 1 calc R . .
H16C H -0.1331 -0.0516 0.3747 0.190 Uiso 1 1 calc R . .
C17 C -0.1780(10) -0.0340(6) 0.1142(7) 0.091(3) Uani 1 1 d D . .
H17A H -0.1961 0.0313 0.1401 0.137 Uiso 1 1 calc R . .
H17B H -0.2735 -0.0737 0.1174 0.137 Uiso 1 1 calc R . .
H17C H -0.1483 -0.0252 0.0550 0.137 Uiso 1 1 calc R . .
C18 C 0.1259(13) -0.1771(11) 0.0474(6) 0.113(4) Uani 1 1 d D . .
H18A H 0.0644 -0.2344 0.0287 0.169 Uiso 1 1 calc R . .
H18B H 0.2364 -0.1952 0.0486 0.169 Uiso 1 1 calc R . .
H18C H 0.1104 -0.1215 0.0083 0.169 Uiso 1 1 calc R . .

loop_
_atom_site_aniso_label
_atom_site_aniso_U_11
_atom_site_aniso_U_22
_atom_site_aniso_U_33
_atom_site_aniso_U_23
_atom_site_aniso_U_13
_atom_site_aniso_U_12
Se 0.0376(3) 0.0351(3) 0.1196(4) 0.0005(6) 0.0030(6) 0.00562(9)
C1 0.0349(15) 0.0356(14) 0.0670(19) -0.017(4) -0.001(3) 0.0013(10)
C2 0.056(6) 0.035(4) 0.086(6) -0.008(4) 0.009(3) 0.009(3)
C3 0.042(4) 0.056(5) 0.101(6) 0.017(4) 0.009(4) -0.001(4)
C4 0.052(4) 0.028(3) 0.119(6) -0.001(4) -0.019(4) -0.003(4)
C5 0.045(5) 0.057(5) 0.062(5) -0.017(4) -0.010(3) 0.003(3)
C6 0.121(8) 0.070(8) 0.083(6) -0.012(5) 0.029(5) -0.007(5)
C7 0.071(6) 0.099(8) 0.185(9) 0.063(7) 0.002(6) -0.037(6)
C8 0.118(8) 0.059(6) 0.166(9) -0.011(6) -0.059(7) -0.012(5)
C9 0.130(9) 0.094(9) 0.056(4) -0.007(5) -0.010(5) 0.008(6)
C10 0.0486(16) 0.0329(15) 0.078(2) 0.004(5) 0.015(4) -0.0030(11)
C11 0.053(5) 0.056(5) 0.058(5) 0.003(3) 0.002(4) -0.013(4)
C12 0.023(4) 0.059(4) 0.093(5) -0.001(4) 0.004(3) -0.002(3)
C13 0.076(6) 0.045(4) 0.068(4) 0.012(4) -0.024(4) -0.017(4)
C14 0.069(6) 0.042(4) 0.067(5) -0.008(4) -0.002(4) -0.021(4)
C15 0.085(5) 0.121(8) 0.066(5) 0.027(5) -0.012(3) -0.036(5)
C16 0.083(6) 0.171(10) 0.126(8) -0.013(7) 0.053(5) 0.000(6)
C17 0.062(5) 0.063(4) 0.149(7) 0.039(4) -0.024(4) -0.006(3)
C18 0.165(10) 0.094(8) 0.080(6) -0.038(6) 0.004(5) -0.041(6)

loop_
_atom_type_symbol
_atom_type_description
_atom_type_scat_dispersion_real
_atom_type_scat_dispersion_imag
_atom_type_scat_source
C C 0.0181 0.0091 'International Tables Vol C Tables 4.2.6.8 and 6.1.1.4'
H H 0.0000 0.0000 'International Tables Vol C Tables 4.2.6.8 and 6.1.1.4'
Se Se -0.7943 1.1372 'International Tables Vol C Tables 4.2.6.8 and 6.1.1.4'

loop_
_geom_angle_atom_site_label_1
_geom_angle_atom_site_label_2
_geom_angle_atom_site_label_3
_geom_angle
_geom_angle_site_symmetry_1
_geom_angle_site_symmetry_3
_geom_angle_publ_flag
C1 Se C10 99.75(11) . . ?
C2 C1 C5 103.8(2) . . ?
C2 C1 Se 110.4(4) . . ?
C5 C1 Se 114.4(5) . . ?
C2 C1 H1 119(3) . . ?
C5 C1 H1 104(3) . . ?
Se C1 H1 105.6(15) . . ?
C3 C2 C1 111.6(5) . . ?
C3 C2 C6 124.1(7) . . ?
C1 C2 C6 123.9(6) . . ?
C2 C3 C4 105.1(6) . . ?
C2 C3 C7 129.4(8) . . ?
C4 C3 C7 125.5(8) . . ?
C5 C4 C3 113.4(6) . . ?
C5 C4 C8 124.7(9) . . ?
C3 C4 C8 121.7(8) . . ?
C4 C5 C9 132.8(7) . . ?
C4 C5 C1 106.0(4) . . ?
C9 C5 C1 121.3(6) . . ?
C2 C6 H6A 109.5 . . ?
C2 C6 H6B 109.5 . . ?
H6A C6 H6B 109.5 . . ?
C2 C6 H6C 109.5 . . ?
H6A C6 H6C 109.5 . . ?
H6B C6 H6C 109.5 . . ?
C3 C7 H7A 109.5 . . ?
C3 C7 H7B 109.5 . . ?
H7A C7 H7B 109.5 . . ?
C3 C7 H7C 109.5 . . ?
H7A C7 H7C 109.5 . . ?
H7B C7 H7C 109.5 . . ?
C4 C8 H8A 109.5 . . ?
C4 C8 H8B 109.5 . . ?
H8A C8 H8B 109.5 . . ?
C4 C8 H8C 109.5 . . ?
H8A C8 H8C 109.5 . . ?
H8B C8 H8C 109.5 . . ?
C5 C9 H9A 109.5 . . ?
C5 C9 H9B 109.5 . . ?
H9A C9 H9B 109.5 . . ?
C5 C9 H9C 109.5 . . ?
H9A C9 H9C 109.5 . . ?
H9B C9 H9C 109.5 . . ?
C14 C10 C11 104.3(2) . . ?
C14 C10 Se 111.1(5) . . ?
C11 C10 Se 112.0(5) . . ?
C14 C10 H10 99(2) . . ?
C11 C10 H10 126(2) . . ?
Se C10 H10 104.1(18) . . ?
C12 C11 C10 107.0(4) . . ?
C12 C11 C15 128.5(7) . . ?
C10 C11 C15 124.1(7) . . ?
C11 C12 C13 111.4(6) . . ?
C11 C12 C16 120.3(8) . . ?
C13 C12 C16 128.1(8) . . ?
C14 C13 C12 107.2(6) . . ?
C14 C13 C17 133.1(8) . . ?
C12 C13 C17 119.3(7) . . ?
C13 C14 C10 109.6(4) . . ?
C13 C14 C18 130.8(8) . . ?
C10 C14 C18 119.6(8) . . ?
C11 C15 H15A 109.5 . . ?
C11 C15 H15B 109.5 . . ?
H15A C15 H15B 109.5 . . ?
C11 C15 H15C 109.5 . . ?
H15A C15 H15C 109.5 . . ?
H15B C15 H15C 109.5 . . ?
C12 C16 H16A 109.5 . . ?
C12 C16 H16B 109.5 . . ?
H16A C16 H16B 109.5 . . ?
C12 C16 H16C 109.5 . . ?
H16A C16 H16C 109.5 . . ?
H16B C16 H16C 109.5 . . ?
C13 C17 H17A 109.5 . . ?
C13 C17 H17B 109.5 . . ?
H17A C17 H17B 109.5 . . ?
C13 C17 H17C 109.5 . . ?
H17A C17 H17C 109.5 . . ?
H17B C17 H17C 109.5 . . ?
C14 C18 H18A 109.5 . . ?
C14 C18 H18B 109.5 . . ?
H18A C18 H18B 109.5 . . ?
C14 C18 H18C 109.5 . . ?
H18A C18 H18C 109.5 . . ?
H18B C18 H18C 109.5 . . ?

loop_
_geom_bond_atom_site_label_1
_geom_bond_atom_site_label_2
_geom_bond_distance
_geom_bond_site_symmetry_2
_geom_bond_publ_flag
Se C1 1.974(3) . ?
Se C10 1.986(3) . ?
C1 C2 1.492(5) . ?
C1 C5 1.501(4) . ?
C1 H1 0.96(3) . ?
C2 C3 1.335(5) . ?
C2 C6 1.496(5) . ?
C3 C4 1.473(5) . ?
C3 C7 1.510(5) . ?
C4 C5 1.339(5) . ?
C4 C8 1.513(5) . ?
C5 C9 1.496(5) . ?
C6 H6A 0.9600 . ?
C6 H6B 0.9600 . ?
C6 H6C 0.9600 . ?
C7 H7A 0.9600 . ?
C7 H7B 0.9600 . ?
C7 H7C 0.9600 . ?
C8 H8A 0.9600 . ?
C8 H8B 0.9600 . ?
C8 H8C 0.9600 . ?
C9 H9A 0.9600 . ?
C9 H9B 0.9600 . ?
C9 H9C 0.9600 . ?
C10 C14 1.488(5) . ?
C10 C11 1.492(4) . ?
C10 H10 0.95(3) . ?
C11 C12 1.337(5) . ?
C11 C15 1.498(5) . ?
C12 C13 1.467(4) . ?
C12 C16 1.504(5) . ?
C13 C14 1.335(5) . ?
C13 C17 1.505(5) . ?
C14 C18 1.498(5) . ?
C15 H15A 0.9600 . ?
C15 H15B 0.9600 . ?
C15 H15C 0.9600 . ?
C16 H16A 0.9600 . ?
C16 H16B 0.9600 . ?
C16 H16C 0.9600 . ?
C17 H17A 0.9600 . ?
C17 H17B 0.9600 . ?
C17 H17C 0.9600 . ?
C18 H18A 0.9600 . ?
C18 H18B 0.9600 . ?
C18 H18C 0.9600 . ?

loop_
_geom_torsion_atom_site_label_1
_geom_torsion_atom_site_label_2
_geom_torsion_atom_site_label_3
_geom_torsion_atom_site_label_4
_geom_torsion
_geom_torsion_site_symmetry_1
_geom_torsion_site_symmetry_2
_geom_torsion_site_symmetry_3
_geom_torsion_site_symmetry_4
_geom_torsion_publ_flag
C10 Se C1 C2 -123.3(4) . . . . ?
C10 Se C1 C5 120.0(4) . . . . ?
C5 C1 C2 C3 -0.4(5) . . . . ?
Se C1 C2 C3 -123.5(6) . . . . ?
C5 C1 C2 C6 -173.8(10) . . . . ?
Se C1 C2 C6 63.1(8) . . . . ?
C1 C2 C3 C4 2.7(10) . . . . ?
C6 C2 C3 C4 176.0(9) . . . . ?
C1 C2 C3 C7 -177.8(8) . . . . ?
C6 C2 C3 C7 -4.5(15) . . . . ?
C2 C3 C4 C5 -4.4(13) . . . . ?
C7 C3 C4 C5 176.0(7) . . . . ?
C2 C3 C4 C8 180.0(6) . . . . ?
C7 C3 C4 C8 0.5(17) . . . . ?
C3 C4 C5 C9 -176.9(10) . . . . ?
C8 C4 C5 C9 -1.5(16) . . . . ?
C3 C4 C5 C1 4.1(11) . . . . ?
C8 C4 C5 C1 179.5(7) . . . . ?
C2 C1 C5 C4 -2.3(5) . . . . ?
Se C1 C5 C4 118.2(6) . . . . ?
C2 C1 C5 C9 178.6(10) . . . . ?
Se C1 C5 C9 -60.9(9) . . . . ?
C1 Se C10 C14 60.5(4) . . . . ?
C1 Se C10 C11 -55.6(4) . . . . ?
C14 C10 C11 C12 -4.4(6) . . . . ?
Se C10 C11 C12 115.8(7) . . . . ?
C14 C10 C11 C15 168.9(10) . . . . ?
Se C10 C11 C15 -70.9(9) . . . . ?
C10 C11 C12 C13 0.4(12) . . . . ?
C15 C11 C12 C13 -172.5(9) . . . . ?
C10 C11 C12 C16 -175.3(7) . . . . ?
C15 C11 C12 C16 11.8(16) . . . . ?
C11 C12 C13 C14 4.3(15) . . . . ?
C16 C12 C13 C14 179.6(8) . . . . ?
C11 C12 C13 C17 178.6(5) . . . . ?
C16 C12 C13 C17 -6.2(19) . . . . ?
C12 C13 C14 C10 -7.1(12) . . . . ?
C17 C13 C14 C10 179.8(8) . . . . ?
C12 C13 C14 C18 175.6(9) . . . . ?
C17 C13 C14 C18 2.5(18) . . . . ?
C11 C10 C14 C13 7.3(5) . . . . ?
Se C10 C14 C13 -113.6(7) . . . . ?
C11 C10 C14 C18 -175.1(9) . . . . ?
Se C10 C14 C18 64.1(8) . . . . ?

loop_
_cod_related_entry_id
_cod_related_entry_database
_cod_related_entry_code
1 ChemSpider 9834508
